data_4131890
loop_
_publ_author_name
'Lin, Xiaobin'
'Tang, Yu'
'Yang, Wei'
'Tan, Fei'
'Lin, Lili'
'Liu, Xiaohua'
'Feng, Xiaoming'

_publ_section_title
;
 Chiral Nickel(II) Complex Catalyzed Enantioselective Doyle-Kirmse
 Reaction of \a-Diazo Pyrazoleamides.
;
_journal_issue 9
_journal_name_full 'Journal of the American Chemical Society'
_journal_page_first 3299
_journal_page_last 3305
_journal_paper_doi 10.1021/jacs.7b12486
_journal_volume 140
_journal_year 2018
_chemical_absolute_configuration ad
_chemical_formula_moiety 'C42 H68 N4 Ni O6, C46 H74 N4 Ni O6'
_chemical_formula_sum 'C88 H142 N8 Ni2 O12'
_chemical_formula_weight 1621.51
_space_group_crystal_system monoclinic
_space_group_IT_number 4
_space_group_name_Hall 'P 2yb'
_space_group_name_H-M_alt 'P 1 21 1'
_atom_sites_solution_hydrogens mixed
_atom_sites_solution_primary dual
_audit_creation_date 2017-11-22
_audit_creation_method
;
Olex2 1.2
(compiled 2017.08.10 svn.r3458 for OlexSys, GUI svn.r5381)
;
_cell_angle_alpha 90
_cell_angle_beta 95.962(2)
_cell_angle_gamma 90
_cell_formula_units_Z 2
_cell_length_a 10.9543(2)
_cell_length_b 23.5971(6)
_cell_length_c 20.4838(6)
_cell_measurement_reflns_used 15145
_cell_measurement_temperature 150(2)
_cell_measurement_theta_max 68.4950
_cell_measurement_theta_min 4.3200
_cell_volume 5266.2(2)
_computing_cell_refinement
;
CrysAlisPro, Agilent Technologies,
Version 1.171.37.35 (release 13-08-2014 CrysAlis171 .NET)
(compiled Aug 13 2014,18:06:01)
;
_computing_data_collection
;
CrysAlisPro, Agilent Technologies,
Version 1.171.37.35 (release 13-08-2014 CrysAlis171 .NET)
(compiled Aug 13 2014,18:06:01)
;
_computing_data_reduction
;
CrysAlisPro, Agilent Technologies,
Version 1.171.37.35 (release 13-08-2014 CrysAlis171 .NET)
(compiled Aug 13 2014,18:06:01)
;
_computing_molecular_graphics 'Olex2 (Dolomanov et al., 2009)'
_computing_publication_material 'Olex2 (Dolomanov et al., 2009)'
_computing_structure_refinement 'ShelXL (Sheldrick, 2015)'
_computing_structure_solution 'ShelXT (Sheldrick, 2015)'
_diffrn_ambient_environment air
_diffrn_ambient_temperature 150(2)
_diffrn_detector 'CCD plate'
_diffrn_detector_area_resol_mean 15.9595
_diffrn_detector_type EosS2
_diffrn_measured_fraction_theta_full 0.999
_diffrn_measured_fraction_theta_max 0.999
_diffrn_measurement_details
;
#__ type_ start__ end____ width___ exp.time_
  1 omega  -31.00   63.00   1.0000    4.0200
omega____ theta____ kappa____ phi______ frames
    -       36.1671  -77.0000   30.0000 94

#__ type_ start__ end____ width___ exp.time_
  2 omega    9.00  104.00   1.0000    4.0200
omega____ theta____ kappa____ phi______ frames
    -       36.1671   77.0000  150.0000 95

#__ type_ start__ end____ width___ exp.time_
  3 omega    1.00   75.00   1.0000    4.0200
omega____ theta____ kappa____ phi______ frames
    -       36.1671  -99.0000 -180.0000 74

#__ type_ start__ end____ width___ exp.time_
  4 omega  -31.00   53.00   1.0000    4.0200
omega____ theta____ kappa____ phi______ frames
    -       36.1671  -57.0000  -90.0000 84

#__ type_ start__ end____ width___ exp.time_
  5 omega  -31.00   53.00   1.0000    4.0200
omega____ theta____ kappa____ phi______ frames
    -       36.1671  -57.0000  150.0000 84

#__ type_ start__ end____ width___ exp.time_
  6 omega   23.00   90.00   1.0000    4.0200
omega____ theta____ kappa____ phi______ frames
    -       36.1671 -125.0000  -90.0000 67

#__ type_ start__ end____ width___ exp.time_
  7 omega  -31.00   53.00   1.0000    4.0200
omega____ theta____ kappa____ phi______ frames
    -       36.1671  -57.0000   60.0000 84

#__ type_ start__ end____ width___ exp.time_
  8 omega    1.00   75.00   1.0000    4.0200
omega____ theta____ kappa____ phi______ frames
    -       36.1671  -99.0000  -60.0000 74

#__ type_ start__ end____ width___ exp.time_
  9 omega    7.00  108.00   1.0000    4.0200
omega____ theta____ kappa____ phi______ frames
    -       36.1671   19.0000  -30.0000 101

#__ type_ start__ end____ width___ exp.time_
 10 omega    9.00  104.00   1.0000    4.0200
omega____ theta____ kappa____ phi______ frames
    -       36.1671   77.0000  -90.0000 95

#__ type_ start__ end____ width___ exp.time_
 11 omega   19.00  103.00   1.0000    4.0200
omega____ theta____ kappa____ phi______ frames
    -       36.1671   57.0000  -30.0000 84

#__ type_ start__ end____ width___ exp.time_
 12 omega   40.00   98.00   1.0000   16.0700
omega____ theta____ kappa____ phi______ frames
    -      108.0000  -45.0000  -60.0000 58

#__ type_ start__ end____ width___ exp.time_
 13 omega   39.00  109.00   1.0000   16.0700
omega____ theta____ kappa____ phi______ frames
    -      108.0000  -94.0000  120.0000 70

#__ type_ start__ end____ width___ exp.time_
 14 omega   37.00  146.00   1.0000   16.0700
omega____ theta____ kappa____ phi______ frames
    -      108.0000  -15.0000   30.0000 109

#__ type_ start__ end____ width___ exp.time_
 15 omega   38.00   91.00   1.0000   16.0700
omega____ theta____ kappa____ phi______ frames
    -      108.0000  -30.0000 -180.0000 53

#__ type_ start__ end____ width___ exp.time_
 16 omega   39.00  109.00   1.0000   16.0700
omega____ theta____ kappa____ phi______ frames
    -      108.0000  -94.0000  -30.0000 70

#__ type_ start__ end____ width___ exp.time_
 17 omega   38.00  116.00   1.0000   16.0700
omega____ theta____ kappa____ phi______ frames
    -      108.0000 -111.0000  -90.0000 78

#__ type_ start__ end____ width___ exp.time_
 18 omega   39.00  109.00   1.0000   16.0700
omega____ theta____ kappa____ phi______ frames
    -      108.0000  -94.0000   30.0000 70

#__ type_ start__ end____ width___ exp.time_
 19 omega   40.00   98.00   1.0000   16.0700
omega____ theta____ kappa____ phi______ frames
    -      108.0000  -45.0000    0.0000 58

#__ type_ start__ end____ width___ exp.time_
 20 omega   40.00   98.00   1.0000   16.0700
omega____ theta____ kappa____ phi______ frames
    -      108.0000  -45.0000  150.0000 58

#__ type_ start__ end____ width___ exp.time_
 21 omega   40.00  135.00   1.0000   16.0700
omega____ theta____ kappa____ phi______ frames
    -      108.0000  -77.0000 -180.0000 95

#__ type_ start__ end____ width___ exp.time_
 22 omega   91.00  176.00   1.0000   16.0700
omega____ theta____ kappa____ phi______ frames
    -      108.0000   45.0000  -30.0000 85

#__ type_ start__ end____ width___ exp.time_
 23 omega   40.00   98.00   1.0000   16.0700
omega____ theta____ kappa____ phi______ frames
    -      108.0000  -45.0000 -120.0000 58

#__ type_ start__ end____ width___ exp.time_
 24 omega   38.00   91.00   1.0000   16.0700
omega____ theta____ kappa____ phi______ frames
    -      108.0000  -30.0000   90.0000 53

#__ type_ start__ end____ width___ exp.time_
 25 omega   39.00  177.00   1.0000   16.0700
omega____ theta____ kappa____ phi______ frames
    -      108.0000    0.0000  120.0000 138

#__ type_ start__ end____ width___ exp.time_
 26 omega   38.00   91.00   1.0000   16.0700
omega____ theta____ kappa____ phi______ frames
    -      108.0000  -30.0000 -120.0000 53

#__ type_ start__ end____ width___ exp.time_
 27 omega   41.00  126.00   1.0000   16.0700
omega____ theta____ kappa____ phi______ frames
    -      108.0000  -61.0000   60.0000 85

#__ type_ start__ end____ width___ exp.time_
 28 omega    9.00  104.00   1.0000    4.0200
omega____ theta____ kappa____ phi______ frames
    -       36.1671   77.0000   90.0000 95

#__ type_ start__ end____ width___ exp.time_
 29 omega   19.00  103.00   1.0000    4.0200
omega____ theta____ kappa____ phi______ frames
    -       36.1671   57.0000 -120.0000 84

#__ type_ start__ end____ width___ exp.time_
 30 omega    9.00  104.00   1.0000    4.0200
omega____ theta____ kappa____ phi______ frames
    -       36.1671   77.0000    0.0000 95

#__ type_ start__ end____ width___ exp.time_
 31 omega   19.00  103.00   1.0000    4.0200
omega____ theta____ kappa____ phi______ frames
    -       36.1671   57.0000   60.0000 84
;
_diffrn_measurement_device 'four-circle diffractometer'
_diffrn_measurement_device_type 'New Gemini, Dual, Cu at zero, EosS2'
_diffrn_measurement_method '\w scans'
_diffrn_orient_matrix_UB_11 -0.0376998000
_diffrn_orient_matrix_UB_12 -0.0612442000
_diffrn_orient_matrix_UB_13 -0.0187103000
_diffrn_orient_matrix_UB_21 0.0157955000
_diffrn_orient_matrix_UB_22 0.0129388000
_diffrn_orient_matrix_UB_23 -0.0723717000
_diffrn_orient_matrix_UB_31 0.1353223000
_diffrn_orient_matrix_UB_32 -0.0186016000
_diffrn_orient_matrix_UB_33 0.0114329000
_diffrn_radiation_monochromator graphite
_diffrn_radiation_probe x-ray
_diffrn_radiation_type CuK\a
_diffrn_radiation_wavelength 1.54184
_diffrn_reflns_av_R_equivalents 0.0393
_diffrn_reflns_av_unetI/netI 0.0392
_diffrn_reflns_Laue_measured_fraction_full 0.999
_diffrn_reflns_Laue_measured_fraction_max 0.999
_diffrn_reflns_limit_h_max 13
_diffrn_reflns_limit_h_min -8
_diffrn_reflns_limit_k_max 28
_diffrn_reflns_limit_k_min -28
_diffrn_reflns_limit_l_max 24
_diffrn_reflns_limit_l_min -24
_diffrn_reflns_number 55612
_diffrn_reflns_point_group_measured_fraction_full 0.999
_diffrn_reflns_point_group_measured_fraction_max 0.999
_diffrn_reflns_theta_full 67.079
_diffrn_reflns_theta_max 67.079
_diffrn_reflns_theta_min 4.330
_diffrn_source 'Enhance (Cu) X-ray Source'
_exptl_absorpt_coefficient_mu 0.857
_exptl_absorpt_correction_T_max 1.00000
_exptl_absorpt_correction_T_min 0.51646
_exptl_absorpt_correction_type multi-scan
_exptl_absorpt_process_details
;
CrysAlisPro, Agilent Technologies,
Version 1.171.37.35 (release 13-08-2014 CrysAlis171 .NET)
(compiled Aug 13 2014,18:06:01)
Empirical absorption correction using spherical harmonics,
 implemented in SCALE3 ABSPACK scaling algorithm.
;
_exptl_crystal_colour 'clear green'
_exptl_crystal_colour_lustre clear
_exptl_crystal_colour_primary green
_exptl_crystal_density_diffrn 1.023
_exptl_crystal_description block
_exptl_crystal_F_000 1756
_exptl_crystal_size_max 0.34
_exptl_crystal_size_mid 0.28
_exptl_crystal_size_min 0.26
_refine_diff_density_max 0.430
_refine_diff_density_min -0.270
_refine_diff_density_rms 0.044
_refine_ls_abs_structure_details
;
 Flack x determined using 4574 quotients [(I+)-(I-)]/[(I+)+(I-)]
 (Parsons, Flack and Wagner, Acta Cryst. B69 (2013) 249-259).
;
_refine_ls_abs_structure_Flack 0.066(12)
_refine_ls_extinction_method none
_refine_ls_goodness_of_fit_ref 1.061
_refine_ls_hydrogen_treatment constr
_refine_ls_matrix_type full
_refine_ls_number_parameters 924
_refine_ls_number_reflns 18807
_refine_ls_number_restraints 11
_refine_ls_restrained_S_all 1.062
_refine_ls_R_factor_all 0.0951
_refine_ls_R_factor_gt 0.0699
_refine_ls_shift/su_max 0.197
_refine_ls_shift/su_mean 0.004
_refine_ls_structure_factor_coef Fsqd
_refine_ls_weighting_details 'w=1/[\s^2^(Fo^2^)+(0.1153P)^2^+0.8148P] where P=(Fo^2^+2Fc^2^)/3'
_refine_ls_weighting_scheme calc
_refine_ls_wR_factor_gt 0.1958
_refine_ls_wR_factor_ref 0.2174
_reflns_Friedel_coverage 0.948
_reflns_Friedel_fraction_full 0.999
_reflns_Friedel_fraction_max 0.999
_reflns_number_gt 13001
_reflns_number_total 18807
_reflns_threshold_expression 'I > 2\s(I)'
_cod_data_source_file ja7b12486_si_001.cif
_cod_data_source_block 1
_cod_database_code 4131890
_shelx_shelxl_version_number 2014/7
_shelx_space_group_comment
;
The symmetry employed for this shelxl refinement is uniquely defined
by the following loop, which should always be used as a source of
symmetry information in preference to the above space-group names.
They are only intended as comments.
;
_shelx_estimated_absorpt_t_max 0.808
_shelx_estimated_absorpt_t_min 0.759
_reflns_odcompleteness_completeness 99.93
_reflns_odcompleteness_iscentric 1
_reflns_odcompleteness_theta 66.97
_olex2_refinement_description
;
1. Fixed Uiso
 At 1.2 times of:
  All C(H) groups, All C(H,H) groups, All N(H) groups
 At 1.5 times of:
  All C(H,H,H) groups, All O(H,H) groups
2. Restrained distances
 C42-C41
 1.5 with sigma of 0.01
 C34-C33
 1.5 with sigma of 0.01
 C75-C77
 1.5 with sigma of 0.01
3. Rigid bond restraints
 C71, C72
 with sigma for 1-2 distances of 0.01 and sigma for 1-3 distances of 0.01
4. Uiso/Uaniso restraints and constraints
C17 \\sim C18: within 2A with sigma of 0.02 and sigma for terminal atoms of 0.04
5.a Riding coordinates:
 O6(H6A,H6B)
5.b Ternary CH refined with riding coordinates:
 C3(H3), C10(H10), C14(H14), C25(H25), C33(H33), C36(H36), C45(H45), C52(H52),
 C56(H56), C67(H67), C75(H75), C78(H78)
5.c Secondary CH2 refined with riding coordinates:
 C15(H15A,H15B), C16(H16A,H16B), C17(H17A,H17B), C18(H18A,H18B), C19(H19A,
 H19B), C20(H20A,H20B), C21(H21A,H21B), C22(H22A,H22B), C23(H23A,H23B),
 C24(H24A,H24B), C39(H39A,H39B), C40(H40A,H40B), C41(H41A,H41B), C42(H42A,H42B),
  C57(H57A,H57B), C58(H58A,H58B), C59(H59A,H59B), C60(H60A,H60B), C61(H61A,
 H61B), C62(H62A,H62B), C63(H63A,H63B), C64(H64A,H64B), C65(H65A,H65B),
 C66(H66A,H66B), C81(H81A,H81B), C82(H82A,H82B), C83(H83A,H83B), C84(H84A,H84B),
  C85(H85A,H85B), C86(H86A,H86B), C87(H87A,H87B), C88(H88A,H88B)
5.d Aromatic/amide H refined with riding coordinates:
 N1(H1), N4(H4), C5(H5A), C6(H6), C7(H7), C31(H31), C30(H30), C29(H29), N5(H5),
  N8(H8), C47(H47), C48(H48), C49(H49), C73(H73), C72(H72), C71(H71)
5.e Fitted hexagon refined as free rotating group:
 C9(C4,C5,C6,C7,C8), C27(C32,C31,C30,C29,C28), C51(C46,C47,C48,C49,C50),
 C69(C74,C73,C72,C71,C70)
5.f Idealised Me refined as rotating group:
 C1(H1A,H1B,H1C), C2(H2A,H2B,H2C), C11(H11A,H11B,H11C), C12(H12A,H12B,H12C),
 C34(H34A,H34B,H34C), C35(H35A,H35B,H35C), C37(H37A,H37B,H37C), C38(H38A,H38B,
 H38C), C43(H43A,H43B,H43C), C44(H44A,H44B,H44C), C53(H53A,H53B,H53C), C54(H54A,
 H54B,H54C), C76(H76A,H76B,H76C), C77(H77A,H77B,H77C), C79(H79A,H79B,H79C),
 C80(H80A,H80B,H80C)
;
_olex2_submission_special_instructions 'No special instructions were received'

loop_
_space_group_symop_operation_xyz
'x, y, z'
'-x, y+1/2, -z'

loop_
_atom_site_label
_atom_site_type_symbol
_atom_site_fract_x
_atom_site_fract_y
_atom_site_fract_z
_atom_site_U_iso_or_equiv
_atom_site_adp_type
_atom_site_occupancy
_atom_site_site_symmetry_order
_atom_site_calc_flag
_atom_site_refinement_flags_posn
_atom_site_refinement_flags_adp
Ni1 Ni 0.86929(10) 0.19229(5) 0.56794(6) 0.0754(3) Uani 1 1 d . .
O1 O 0.8712(5) 0.1304(2) 0.4994(2) 0.0763(12) Uani 1 1 d . .
O2 O 0.7095(5) 0.1616(3) 0.5896(4) 0.114(2) Uani 1 1 d . .
O3 O 0.9805(5) 0.1420(2) 0.6273(2) 0.0743(12) Uani 1 1 d . .
O4 O 0.8673(6) 0.2491(3) 0.6427(3) 0.0949(16) Uani 1 1 d . .
O5 O 1.0285(5) 0.2261(2) 0.5337(3) 0.0861(14) Uani 1 1 d . .
O6 O 0.7700(9) 0.2469(3) 0.5013(5) 0.158(4) Uani 1 1 d . .
H6A H 0.6775 0.2525 0.4921 0.236 Uiso 1 1 d R .
H6B H 0.8029 0.2738 0.4679 0.236 Uiso 1 1 d R .
N1 N 0.8702(11) 0.2731(3) 0.7488(4) 0.136(4) Uani 1 1 d . .
H1 H 0.8910 0.2661 0.7906 0.163 Uiso 1 1 calc R .
N2 N 0.9576(8) 0.1362(3) 0.6920(3) 0.096(2) Uani 1 1 d . .
N3 N 0.6966(8) 0.1041(5) 0.5935(5) 0.130(4) Uani 1 1 d . .
N4 N 0.8552(6) 0.0408(3) 0.4654(3) 0.0792(16) Uani 1 1 d . .
H4 H 0.8118 0.0093 0.4627 0.095 Uiso 1 1 calc R .
C1 C 0.8195(17) 0.0693(6) 0.2758(7) 0.160(6) Uani 1 1 d . .
H1A H 0.8616 0.0887 0.2422 0.240 Uiso 1 1 calc GR .
H1B H 0.7306 0.0710 0.2639 0.240 Uiso 1 1 calc GR .
H1C H 0.8458 0.0296 0.2787 0.240 Uiso 1 1 calc GR .
C2 C 0.867(3) 0.1623(6) 0.3294(9) 0.33(2) Uani 1 1 d . .
H2A H 0.9456 0.1747 0.3523 0.494 Uiso 1 1 calc GR .
H2B H 0.7999 0.1829 0.3468 0.494 Uiso 1 1 calc GR .
H2C H 0.8662 0.1700 0.2824 0.494 Uiso 1 1 calc GR .
C3 C 0.8507(16) 0.0975(5) 0.3404(6) 0.145(5) Uani 1 1 d . .
H3 H 0.7812 0.0917 0.3677 0.174 Uiso 1 1 calc R .
C9 C 0.9642(5) 0.0434(2) 0.4356(3) 0.0787(19) Uani 1 1 d . .
C4 C 0.9674(8) 0.0730(3) 0.3772(3) 0.117(4) Uani 1 1 d G .
C5 C 1.0777(10) 0.0792(3) 0.3499(3) 0.149(6) Uani 1 1 d G .
H5A H 1.0799 0.0995 0.3100 0.179 Uiso 1 1 calc R .
C6 C 1.1847(7) 0.0557(4) 0.3810(5) 0.158(7) Uani 1 1 d G .
H6 H 1.2600 0.0600 0.3624 0.190 Uiso 1 1 calc R .
C7 C 1.1814(5) 0.0261(4) 0.4394(5) 0.130(4) Uani 1 1 d G .
H7 H 1.2546 0.0100 0.4607 0.156 Uiso 1 1 calc R .
C8 C 1.0712(6) 0.0199(3) 0.4667(3) 0.105(3) Uani 1 1 d G .
C10 C 1.0684(11) -0.0120(5) 0.5306(6) 0.123(4) Uani 1 1 d . .
H10 H 0.9960 0.0027 0.5514 0.147 Uiso 1 1 calc R .
C11 C 1.1769(18) 0.0026(9) 0.5749(7) 0.203(9) Uani 1 1 d . .
H11A H 1.2378 -0.0278 0.5745 0.305 Uiso 1 1 calc GR .
H11B H 1.1536 0.0073 0.6195 0.305 Uiso 1 1 calc GR .
H11C H 1.2120 0.0380 0.5605 0.305 Uiso 1 1 calc GR .
C12 C 1.048(3) -0.0693(13) 0.5204(14) 0.261(12) Uiso 1 1 d . .
H12A H 0.9939 -0.0750 0.4799 0.392 Uiso 1 1 calc GR .
H12B H 1.0105 -0.0853 0.5576 0.392 Uiso 1 1 calc GR .
H12C H 1.1270 -0.0883 0.5166 0.392 Uiso 1 1 calc GR .
C13 C 0.8149(7) 0.0857(4) 0.4985(4) 0.081(2) Uani 1 1 d . .
C14 C 0.6943(8) 0.0763(6) 0.5263(5) 0.116(4) Uani 1 1 d . .
H14 H 0.6761 0.0349 0.5291 0.139 Uiso 1 1 calc R .
C15 C 0.5976(10) 0.1064(7) 0.4746(8) 0.162(6) Uani 1 1 d . .
H15A H 0.5967 0.0887 0.4307 0.195 Uiso 1 1 calc R .
H15B H 0.6158 0.1473 0.4710 0.195 Uiso 1 1 calc R .
C16 C 0.4664(10) 0.0963(11) 0.5054(12) 0.227(11) Uani 1 1 d . .
H16A H 0.3993 0.1150 0.4773 0.272 Uiso 1 1 calc R .
H16B H 0.4482 0.0552 0.5066 0.272 Uiso 1 1 calc R .
C17 C 0.4736(15) 0.1201(10) 0.5732(14) 0.256(12) Uani 1 1 d . U
H17A H 0.4897 0.1613 0.5711 0.307 Uiso 1 1 calc R .
H17B H 0.3931 0.1150 0.5904 0.307 Uiso 1 1 calc R .
C18 C 0.5704(13) 0.0937(9) 0.6200(12) 0.238(11) Uani 1 1 d . U
H18A H 0.5551 0.0525 0.6236 0.285 Uiso 1 1 calc R .
H18B H 0.5699 0.1108 0.6641 0.285 Uiso 1 1 calc R .
C19 C 0.7912(9) 0.0742(4) 0.6425(4) 0.096(3) Uani 1 1 d . .
H19A H 0.7553 0.0392 0.6590 0.115 Uiso 1 1 calc R .
H19B H 0.8643 0.0636 0.6205 0.115 Uiso 1 1 calc R .
C20 C 0.8271(9) 0.1138(4) 0.6983(5) 0.102(3) Uani 1 1 d . .
H20A H 0.8252 0.0937 0.7406 0.123 Uiso 1 1 calc R .
H20B H 0.7686 0.1459 0.6971 0.123 Uiso 1 1 calc R .
C21 C 1.0455(15) 0.0909(5) 0.7205(6) 0.145(6) Uani 1 1 d . .
H21A H 1.0288 0.0551 0.6961 0.175 Uiso 1 1 calc R .
H21B H 1.0320 0.0841 0.7669 0.175 Uiso 1 1 calc R .
C22 C 1.1769(13) 0.1079(5) 0.7168(6) 0.139(5) Uani 1 1 d . .
H22A H 1.1929 0.1124 0.6704 0.167 Uiso 1 1 calc R .
H22B H 1.2326 0.0783 0.7371 0.167 Uiso 1 1 calc R .
C23 C 1.2005(15) 0.1662(5) 0.7549(7) 0.153(5) Uani 1 1 d . .
H23A H 1.1898 0.1609 0.8019 0.183 Uiso 1 1 calc R .
H23B H 1.2857 0.1790 0.7516 0.183 Uiso 1 1 calc R .
C24 C 1.1155(11) 0.2086(4) 0.7270(5) 0.122(4) Uani 1 1 d . .
H24A H 1.1309 0.2161 0.6811 0.146 Uiso 1 1 calc R .
H24B H 1.1285 0.2444 0.7520 0.146 Uiso 1 1 calc R .
C25 C 0.9814(11) 0.1886(4) 0.7289(4) 0.105(3) Uani 1 1 d . .
H25 H 0.9677 0.1813 0.7757 0.125 Uiso 1 1 calc R .
C26 C 0.8970(13) 0.2378(4) 0.7032(6) 0.122(4) Uani 1 1 d . .
C27 C 0.8031(10) 0.3257(2) 0.7269(4) 0.171(8) Uani 1 1 d . .
C32 C 0.6758(9) 0.3272(3) 0.7157(4) 0.183(8) Uani 1 1 d G .
C31 C 0.6164(8) 0.3773(4) 0.6961(4) 0.147(5) Uani 1 1 d G .
H31 H 0.5294 0.3783 0.6884 0.177 Uiso 1 1 calc R .
C30 C 0.6843(10) 0.4261(3) 0.6877(4) 0.137(4) Uani 1 1 d G .
H30 H 0.6437 0.4604 0.6743 0.165 Uiso 1 1 calc R .
C29 C 0.8116(10) 0.4246(3) 0.6989(4) 0.159(7) Uani 1 1 d G .
H29 H 0.8580 0.4579 0.6932 0.191 Uiso 1 1 calc R .
C28 C 0.8710(8) 0.3745(3) 0.7185(4) 0.159(7) Uani 1 1 d G .
C33 C 0.5949(18) 0.2737(6) 0.7314(9) 0.219(11) Uani 1 1 d D .
H33 H 0.6491 0.2414 0.7474 0.263 Uiso 1 1 calc R .
C34 C 0.5157(13) 0.2569(8) 0.6714(10) 0.188(8) Uani 1 1 d D .
H34A H 0.4427 0.2812 0.6663 0.282 Uiso 1 1 calc GR .
H34B H 0.4905 0.2173 0.6752 0.282 Uiso 1 1 calc GR .
H34C H 0.5614 0.2612 0.6330 0.282 Uiso 1 1 calc GR .
C35 C 0.515(3) 0.2877(10) 0.7784(16) 0.32(2) Uani 1 1 d . .
H35A H 0.5281 0.3272 0.7920 0.487 Uiso 1 1 calc GR .
H35B H 0.5309 0.2628 0.8166 0.487 Uiso 1 1 calc GR .
H35C H 0.4297 0.2828 0.7593 0.487 Uiso 1 1 calc GR .
C36 C 1.010(2) 0.3739(5) 0.7316(10) 0.196(9) Uani 1 1 d . .
H36 H 1.0360 0.3333 0.7352 0.235 Uiso 1 1 calc R .
C37 C 1.073(2) 0.4002(7) 0.6754(8) 0.200(9) Uani 1 1 d . .
H37A H 1.0202 0.3958 0.6340 0.300 Uiso 1 1 calc GR .
H37B H 1.1515 0.3811 0.6720 0.300 Uiso 1 1 calc GR .
H37C H 1.0876 0.4406 0.6841 0.300 Uiso 1 1 calc GR .
C38 C 1.0579(17) 0.4022(12) 0.7937(8) 0.216(11) Uani 1 1 d . .
H38A H 1.0313 0.4419 0.7927 0.324 Uiso 1 1 calc GR .
H38B H 1.1478 0.4006 0.7986 0.324 Uiso 1 1 calc GR .
H38C H 1.0264 0.3829 0.8308 0.324 Uiso 1 1 calc GR .
C39 C 1.1267(11) 0.1942(4) 0.5204(6) 0.126(4) Uani 1 1 d . .
H39A H 1.1343 0.1945 0.4726 0.151 Uiso 1 1 calc R .
H39B H 1.1160 0.1545 0.5344 0.151 Uiso 1 1 calc R .
C40 C 1.244(3) 0.2203(14) 0.5587(16) 0.282(13) Uiso 1 1 d . .
H40A H 1.3211 0.2098 0.5400 0.338 Uiso 1 1 calc R .
H40B H 1.2515 0.2123 0.6064 0.338 Uiso 1 1 calc R .
C41 C 1.1978(14) 0.2867(11) 0.5399(13) 0.228(9) Uiso 1 1 d D .
H41A H 1.2307 0.3136 0.5744 0.273 Uiso 1 1 calc R .
H41B H 1.2249 0.2987 0.4974 0.273 Uiso 1 1 calc R .
C42 C 1.0606(11) 0.2838(4) 0.5360(6) 0.117(3) Uani 1 1 d D .
H42A H 1.0310 0.3021 0.5749 0.140 Uiso 1 1 calc R .
H42B H 1.0234 0.3035 0.4961 0.140 Uiso 1 1 calc R .
Ni2 Ni 0.46355(10) 0.32662(5) 0.09156(6) 0.0763(3) Uani 1 1 d . .
O7 O 0.3726(5) 0.2690(3) 0.1455(3) 0.0908(16) Uani 1 1 d . .
O8 O 0.3155(5) 0.3769(3) 0.0833(3) 0.0967(17) Uani 1 1 d . .
O9 O 0.5448(5) 0.3574(3) 0.1743(3) 0.0866(14) Uani 1 1 d . .
O10 O 0.5473(4) 0.3872(2) 0.0425(2) 0.0775(12) Uani 1 1 d . .
O11 O 0.4059(5) 0.2920(3) -0.0009(3) 0.0945(16) Uani 1 1 d . .
O12 O 0.6026(5) 0.2653(3) 0.0939(3) 0.0898(15) Uani 1 1 d . .
N5 N 0.5872(7) 0.4761(3) 0.0257(4) 0.0898(18) Uani 1 1 d . .
H5 H 0.6155 0.5086 0.0422 0.108 Uiso 1 1 calc R .
N6 N 0.5479(8) 0.4155(3) 0.1828(4) 0.102(2) Uani 1 1 d . .
N7 N 0.2512(8) 0.3796(5) 0.1389(6) 0.129(4) Uani 1 1 d . .
N8 N 0.2557(9) 0.2442(4) 0.2217(5) 0.120(3) Uani 1 1 d . .
H8 H 0.1902 0.2518 0.2417 0.144 Uiso 1 1 calc R .
C43 C 0.2107(11) 0.5146(9) -0.0444(9) 0.201(9) Uani 1 1 d . .
H43A H 0.1745 0.5477 -0.0678 0.301 Uiso 1 1 calc GR .
H43B H 0.1708 0.5085 -0.0043 0.301 Uiso 1 1 calc GR .
H43C H 0.1988 0.4811 -0.0726 0.301 Uiso 1 1 calc GR .
C44 C 0.3894(14) 0.5864(6) -0.0189(9) 0.163(6) Uani 1 1 d . .
H44A H 0.4211 0.5949 0.0265 0.245 Uiso 1 1 calc GR .
H44B H 0.3155 0.6091 -0.0311 0.245 Uiso 1 1 calc GR .
H44C H 0.4518 0.5957 -0.0482 0.245 Uiso 1 1 calc GR .
C45 C 0.3584(10) 0.5252(5) -0.0250(6) 0.122(4) Uani 1 1 d . .
H45 H 0.3783 0.5087 0.0198 0.146 Uiso 1 1 calc R .
C51 C 0.5513(6) 0.4721(3) -0.0441(2) 0.095(2) Uani 1 1 d . .
C46 C 0.4384(5) 0.4941(3) -0.0694(3) 0.094(2) Uani 1 1 d G .
C47 C 0.4010(5) 0.4901(3) -0.1362(4) 0.127(4) Uani 1 1 d G .
H47 H 0.3239 0.5051 -0.1534 0.152 Uiso 1 1 calc R .
C48 C 0.4765(7) 0.4640(3) -0.1777(3) 0.122(4) Uani 1 1 d G .
H48 H 0.4509 0.4612 -0.2234 0.146 Uiso 1 1 calc R .
C49 C 0.5893(7) 0.4420(3) -0.1525(3) 0.124(4) Uani 1 1 d G .
H49 H 0.6408 0.4241 -0.1809 0.149 Uiso 1 1 calc R .
C50 C 0.6267(5) 0.4460(3) -0.0857(3) 0.104(3) Uani 1 1 d G .
C52 C 0.7474(10) 0.4220(6) -0.0606(6) 0.119(4) Uani 1 1 d . .
H52 H 0.7528 0.4187 -0.0118 0.143 Uiso 1 1 calc R .
C53 C 0.7648(14) 0.3606(8) -0.0920(7) 0.170(7) Uani 1 1 d . .
H53A H 0.7026 0.3347 -0.0781 0.255 Uiso 1 1 calc GR .
H53B H 0.8468 0.3461 -0.0770 0.255 Uiso 1 1 calc GR .
H53C H 0.7556 0.3636 -0.1400 0.255 Uiso 1 1 calc GR .
C54 C 0.8389(18) 0.4613(9) -0.0785(10) 0.196(7) Uiso 1 1 d . .
H54A H 0.8042 0.4846 -0.1154 0.294 Uiso 1 1 calc GR .
H54B H 0.9098 0.4402 -0.0913 0.294 Uiso 1 1 calc GR .
H54C H 0.8650 0.4857 -0.0409 0.294 Uiso 1 1 calc GR .
C55 C 0.5791(8) 0.4334(4) 0.0648(4) 0.084(2) Uani 1 1 d . .
C56 C 0.6301(9) 0.4432(4) 0.1357(4) 0.093(2) Uani 1 1 d . .
H56 H 0.6320 0.4850 0.1442 0.111 Uiso 1 1 calc R .
C57 C 0.7609(9) 0.4206(4) 0.1477(5) 0.104(3) Uani 1 1 d . .
H57A H 0.7613 0.3795 0.1379 0.125 Uiso 1 1 calc R .
H57B H 0.8133 0.4398 0.1179 0.125 Uiso 1 1 calc R .
C58 C 0.8125(12) 0.4305(6) 0.2181(6) 0.127(4) Uani 1 1 d . .
H58A H 0.8966 0.4148 0.2255 0.152 Uiso 1 1 calc R .
H58B H 0.8167 0.4717 0.2273 0.152 Uiso 1 1 calc R .
C59 C 0.7326(15) 0.4025(5) 0.2633(5) 0.135(5) Uani 1 1 d . .
H59A H 0.7308 0.3612 0.2548 0.162 Uiso 1 1 calc R .
H59B H 0.7679 0.4085 0.3092 0.162 Uiso 1 1 calc R .
C60 C 0.6098(12) 0.4241(5) 0.2551(5) 0.116(3) Uani 1 1 d . .
H60A H 0.6111 0.4650 0.2659 0.139 Uiso 1 1 calc R .
H60B H 0.5602 0.4046 0.2860 0.139 Uiso 1 1 calc R .
C61 C 0.4253(11) 0.4410(5) 0.1773(6) 0.122(4) Uani 1 1 d . .
H61A H 0.4030 0.4531 0.1313 0.146 Uiso 1 1 calc R .
H61B H 0.4273 0.4753 0.2053 0.146 Uiso 1 1 calc R .
C62 C 0.3294(11) 0.4018(5) 0.1969(7) 0.120(4) Uani 1 1 d . .
H62A H 0.2774 0.4220 0.2260 0.144 Uiso 1 1 calc R .
H62B H 0.3693 0.3696 0.2218 0.144 Uiso 1 1 calc R .
C63 C 0.1511(12) 0.4240(7) 0.1196(10) 0.178(8) Uani 1 1 d . .
H63A H 0.1896 0.4602 0.1084 0.214 Uiso 1 1 calc R .
H63B H 0.1029 0.4309 0.1571 0.214 Uiso 1 1 calc R .
C64 C 0.0643(12) 0.4025(9) 0.0594(10) 0.195(9) Uani 1 1 d . .
H64A H -0.0023 0.4304 0.0488 0.234 Uiso 1 1 calc R .
H64B H 0.1113 0.3992 0.0208 0.234 Uiso 1 1 calc R .
C65 C 0.0095(11) 0.3462(8) 0.0732(9) 0.187(8) Uani 1 1 d . .
H65A H -0.0390 0.3320 0.0330 0.224 Uiso 1 1 calc R .
H65B H -0.0466 0.3505 0.1078 0.224 Uiso 1 1 calc R .
C66 C 0.1085(9) 0.3040(7) 0.0952(7) 0.152(6) Uani 1 1 d . .
H66A H 0.1580 0.2963 0.0584 0.182 Uiso 1 1 calc R .
H66B H 0.0699 0.2680 0.1069 0.182 Uiso 1 1 calc R .
C67 C 0.1921(7) 0.3250(6) 0.1536(6) 0.122(4) Uani 1 1 d . .
H67 H 0.1417 0.3311 0.1909 0.146 Uiso 1 1 calc R .
C68 C 0.2841(8) 0.2788(5) 0.1726(5) 0.099(3) Uani 1 1 d . .
C69 C 0.3273(8) 0.1967(3) 0.2418(4) 0.116(3) Uani 1 1 d . .
C74 C 0.3132(7) 0.1455(4) 0.2085(4) 0.120(3) Uani 1 1 d G .
C73 C 0.3836(9) 0.0989(3) 0.2303(5) 0.126(4) Uani 1 1 d G .
H73 H 0.3740 0.0639 0.2075 0.151 Uiso 1 1 calc R .
C72 C 0.4683(10) 0.1036(4) 0.2855(6) 0.205(9) Uani 1 1 d G U
H72 H 0.5165 0.0718 0.3004 0.246 Uiso 1 1 calc R .
C71 C 0.4825(11) 0.1549(5) 0.3188(5) 0.269(14) Uani 1 1 d G U
H71 H 0.5403 0.1581 0.3565 0.323 Uiso 1 1 calc R .
C70 C 0.4120(11) 0.2014(3) 0.2970(5) 0.251(13) Uani 1 1 d G .
C75 C 0.2337(11) 0.1426(7) 0.1497(7) 0.138(4) Uani 1 1 d D .
H75 H 0.2191 0.1829 0.1359 0.165 Uiso 1 1 calc R .
C76 C 0.2916(16) 0.1144(7) 0.0924(8) 0.165(6) Uani 1 1 d . .
H76A H 0.3679 0.1341 0.0852 0.248 Uiso 1 1 calc GR .
H76B H 0.2342 0.1166 0.0524 0.248 Uiso 1 1 calc GR .
H76C H 0.3097 0.0746 0.1030 0.248 Uiso 1 1 calc GR .
C77 C 0.1109(15) 0.1202(9) 0.1606(10) 0.201(8) Uiso 1 1 d D .
H77A H 0.1200 0.0830 0.1817 0.301 Uiso 1 1 calc GR .
H77B H 0.0606 0.1166 0.1184 0.301 Uiso 1 1 calc GR .
H77C H 0.0709 0.1463 0.1889 0.301 Uiso 1 1 calc GR .
C78 C 0.436(2) 0.2576(9) 0.3333(11) 0.269(15) Uani 1 1 d . .
H78 H 0.3869 0.2890 0.3107 0.322 Uiso 1 1 calc R .
C79 C 0.608(3) 0.2713(14) 0.3339(15) 0.289(14) Uiso 1 1 d . .
H79A H 0.6505 0.2585 0.3757 0.433 Uiso 1 1 calc GR .
H79B H 0.6221 0.3119 0.3285 0.433 Uiso 1 1 calc GR .
H79C H 0.6392 0.2505 0.2977 0.433 Uiso 1 1 calc GR .
C80 C 0.407(3) 0.2519(15) 0.4161(15) 0.295(14) Uiso 1 1 d . .
H80A H 0.4275 0.2878 0.4387 0.442 Uiso 1 1 calc GR .
H80B H 0.4577 0.2215 0.4373 0.442 Uiso 1 1 calc GR .
H80C H 0.3202 0.2432 0.4184 0.442 Uiso 1 1 calc GR .
C81 C 0.3610(11) 0.3271(5) -0.0568(5) 0.122(3) Uani 1 1 d . .
H81A H 0.4293 0.3401 -0.0811 0.147 Uiso 1 1 calc R .
H81B H 0.3157 0.3604 -0.0427 0.147 Uiso 1 1 calc R .
C82 C 0.2794(13) 0.2886(7) -0.0967(6) 0.148(5) Uani 1 1 d . .
H82A H 0.2768 0.2979 -0.1439 0.178 Uiso 1 1 calc R .
H82B H 0.1951 0.2898 -0.0835 0.178 Uiso 1 1 calc R .
C83 C 0.3388(18) 0.2309(7) -0.0818(6) 0.169(7) Uani 1 1 d . .
H83A H 0.2798 0.1996 -0.0922 0.203 Uiso 1 1 calc R .
H83B H 0.4113 0.2252 -0.1062 0.203 Uiso 1 1 calc R .
C84 C 0.3727(10) 0.2354(5) -0.0135(5) 0.125(4) Uani 1 1 d . .
H84A H 0.3031 0.2247 0.0111 0.150 Uiso 1 1 calc R .
H84B H 0.4427 0.2100 0.0001 0.150 Uiso 1 1 calc R .
C85 C 0.6910(8) 0.2631(4) 0.0476(5) 0.098(2) Uani 1 1 d . .
H85A H 0.7290 0.3008 0.0434 0.117 Uiso 1 1 calc R .
H85B H 0.6513 0.2516 0.0040 0.117 Uiso 1 1 calc R .
C86 C 0.7851(10) 0.2212(6) 0.0720(9) 0.142(5) Uani 1 1 d . .
H86A H 0.7729 0.1849 0.0480 0.170 Uiso 1 1 calc R .
H86B H 0.8687 0.2355 0.0673 0.170 Uiso 1 1 calc R .
C87 C 0.7678(13) 0.2145(9) 0.1364(8) 0.202(10) Uani 1 1 d . .
H87A H 0.8357 0.2336 0.1636 0.243 Uiso 1 1 calc R .
H87B H 0.7722 0.1736 0.1472 0.243 Uiso 1 1 calc R .
C88 C 0.6516(7) 0.2368(4) 0.1540(5) 0.092(2) Uani 1 1 d . .
H88A H 0.6645 0.2637 0.1911 0.111 Uiso 1 1 calc R .
H88B H 0.5966 0.2060 0.1657 0.111 Uiso 1 1 calc R .

loop_
_atom_site_aniso_label
_atom_site_aniso_U_11
_atom_site_aniso_U_22
_atom_site_aniso_U_33
_atom_site_aniso_U_23
_atom_site_aniso_U_13
_atom_site_aniso_U_12
Ni1 0.0670(6) 0.0796(7) 0.0792(7) -0.0177(6) 0.0054(5) 0.0071(6)
O1 0.083(3) 0.072(3) 0.072(3) -0.024(2) -0.001(2) -0.004(2)
O2 0.073(3) 0.123(5) 0.150(6) -0.057(4) 0.027(3) -0.015(3)
O3 0.076(3) 0.078(3) 0.067(3) 0.006(2) -0.002(2) -0.003(2)
O4 0.103(4) 0.101(4) 0.084(4) -0.028(3) 0.023(3) -0.001(3)
O5 0.088(3) 0.070(3) 0.101(4) 0.002(3) 0.015(3) 0.011(3)
O6 0.162(7) 0.112(5) 0.181(8) -0.017(5) -0.069(6) 0.059(5)
N1 0.243(12) 0.080(5) 0.099(5) -0.024(4) 0.088(7) -0.042(6)
N2 0.130(6) 0.085(4) 0.073(4) 0.003(3) 0.009(4) -0.040(4)
N3 0.082(5) 0.165(9) 0.152(8) -0.085(7) 0.056(5) -0.048(5)
N4 0.084(4) 0.066(3) 0.085(4) -0.010(3) -0.001(3) -0.005(3)
C1 0.230(17) 0.134(10) 0.113(9) -0.011(8) -0.002(10) 0.029(10)
C2 0.74(6) 0.090(9) 0.127(12) -0.005(8) -0.10(2) 0.046(19)
C3 0.244(16) 0.101(7) 0.090(7) 0.018(6) 0.013(8) 0.055(9)
C9 0.095(5) 0.067(4) 0.076(5) -0.023(3) 0.018(4) -0.011(4)
C4 0.191(11) 0.078(5) 0.085(6) -0.018(5) 0.030(7) -0.001(6)
C5 0.239(17) 0.113(8) 0.109(8) -0.036(7) 0.088(11) -0.073(10)
C6 0.180(14) 0.162(13) 0.143(12) -0.086(11) 0.073(11) -0.054(11)
C7 0.093(7) 0.157(10) 0.139(10) -0.070(9) 0.006(6) -0.027(7)
C8 0.100(7) 0.125(7) 0.086(6) -0.031(5) -0.007(5) -0.008(6)
C10 0.130(8) 0.125(8) 0.106(7) -0.027(6) -0.025(6) 0.021(7)
C11 0.26(2) 0.206(17) 0.121(10) 0.004(11) -0.064(12) -0.057(16)
C13 0.072(4) 0.097(5) 0.071(4) -0.016(4) -0.010(3) -0.003(4)
C14 0.062(5) 0.168(10) 0.113(7) -0.034(7) -0.005(4) -0.026(5)
C15 0.089(7) 0.170(12) 0.218(15) -0.080(11) -0.034(8) 0.017(7)
C16 0.052(6) 0.31(3) 0.31(2) -0.11(2) -0.027(10) -0.018(9)
C17 0.089(8) 0.269(19) 0.43(3) -0.19(2) 0.114(15) -0.070(11)
C18 0.095(8) 0.249(18) 0.39(3) -0.149(18) 0.143(14) -0.094(11)
C19 0.097(6) 0.114(7) 0.080(5) -0.014(5) 0.025(5) -0.044(5)
C20 0.119(7) 0.096(6) 0.098(6) -0.016(5) 0.042(5) -0.034(5)
C21 0.237(16) 0.093(7) 0.095(7) 0.020(5) -0.038(9) -0.031(8)
C22 0.168(11) 0.098(7) 0.132(9) 0.033(6) -0.072(8) -0.032(7)
C23 0.181(13) 0.115(8) 0.149(10) 0.033(8) -0.046(9) -0.036(8)
C24 0.164(10) 0.094(6) 0.101(6) -0.021(5) -0.018(6) -0.045(6)
C25 0.162(9) 0.081(5) 0.072(5) -0.009(4) 0.020(5) -0.018(6)
C26 0.177(11) 0.095(7) 0.107(8) -0.031(6) 0.077(8) -0.050(7)
C27 0.298(19) 0.096(7) 0.147(10) -0.062(7) 0.161(12) -0.093(11)
C32 0.290(19) 0.079(7) 0.212(14) -0.081(8) 0.173(15) -0.065(10)
C31 0.172(12) 0.116(9) 0.170(12) -0.043(8) 0.091(10) -0.038(8)
C30 0.176(12) 0.106(8) 0.137(10) -0.040(7) 0.052(9) -0.032(8)
C29 0.265(19) 0.089(7) 0.143(11) -0.010(7) 0.111(12) -0.059(10)
C28 0.278(19) 0.107(9) 0.111(8) -0.029(7) 0.104(11) -0.063(11)
C33 0.31(2) 0.109(9) 0.28(2) -0.105(12) 0.19(2) -0.103(12)
C34 0.132(11) 0.157(13) 0.29(2) -0.042(15) 0.084(13) -0.027(10)
C35 0.44(4) 0.169(18) 0.42(4) -0.06(2) 0.31(4) -0.12(2)
C36 0.29(2) 0.086(7) 0.245(19) 0.004(9) 0.164(18) -0.057(10)
C37 0.31(2) 0.166(13) 0.143(12) -0.044(10) 0.117(14) -0.113(15)
C38 0.182(15) 0.37(3) 0.104(10) 0.001(15) 0.057(10) 0.016(18)
C39 0.148(9) 0.082(5) 0.165(10) -0.001(6) 0.097(8) -0.006(6)
C42 0.127(8) 0.090(6) 0.142(9) -0.002(6) 0.051(7) -0.011(5)
Ni2 0.0571(6) 0.0887(8) 0.0837(8) 0.0054(6) 0.0097(5) 0.0047(6)
O7 0.056(3) 0.109(4) 0.107(4) 0.033(3) 0.008(3) 0.003(3)
O8 0.061(3) 0.128(5) 0.102(4) 0.032(3) 0.011(3) 0.024(3)
O9 0.085(3) 0.099(4) 0.078(3) -0.001(3) 0.021(3) 0.024(3)
O10 0.065(3) 0.090(4) 0.079(3) 0.007(3) 0.013(2) 0.001(2)
O11 0.091(4) 0.109(4) 0.078(3) -0.010(3) -0.015(3) -0.021(3)
O12 0.069(3) 0.097(4) 0.105(4) -0.015(3) 0.015(3) 0.007(3)
N5 0.098(5) 0.081(4) 0.094(5) 0.012(4) 0.031(4) 0.014(3)
N6 0.131(6) 0.082(4) 0.101(5) -0.015(4) 0.057(5) 0.003(4)
N7 0.083(5) 0.154(8) 0.158(9) 0.058(7) 0.057(6) 0.045(6)
N8 0.150(8) 0.098(5) 0.119(6) 0.027(5) 0.054(6) 0.005(5)
C43 0.094(8) 0.28(2) 0.235(18) 0.106(17) 0.049(10) 0.062(11)
C44 0.147(11) 0.118(9) 0.233(17) -0.010(10) 0.061(11) 0.016(8)
C45 0.096(6) 0.134(9) 0.140(9) 0.058(7) 0.030(6) 0.017(6)
C51 0.111(6) 0.080(5) 0.097(6) 0.015(4) 0.025(5) 0.014(5)
C46 0.094(6) 0.083(5) 0.110(7) 0.025(5) 0.030(5) 0.013(4)
C47 0.094(6) 0.126(8) 0.162(11) 0.072(8) 0.022(7) 0.015(6)
C48 0.147(10) 0.116(8) 0.102(7) 0.037(6) 0.007(7) 0.007(7)
C49 0.112(8) 0.145(10) 0.116(8) 0.014(7) 0.014(6) 0.027(7)
C50 0.106(6) 0.122(7) 0.089(6) 0.016(5) 0.031(5) 0.018(6)
C52 0.109(7) 0.145(9) 0.109(7) 0.018(6) 0.040(6) 0.051(7)
C53 0.153(11) 0.225(17) 0.130(10) 0.019(10) 0.006(8) 0.094(12)
C55 0.082(5) 0.075(5) 0.097(6) -0.005(4) 0.025(4) 0.020(4)
C56 0.112(6) 0.080(5) 0.088(5) -0.021(4) 0.019(5) -0.010(4)
C57 0.099(6) 0.084(5) 0.130(8) -0.009(5) 0.013(5) -0.004(5)
C58 0.130(9) 0.134(9) 0.111(8) -0.030(7) -0.006(6) -0.033(7)
C59 0.204(14) 0.108(8) 0.085(6) -0.014(6) -0.019(8) -0.022(9)
C60 0.157(10) 0.101(6) 0.085(6) -0.027(5) -0.003(6) 0.016(7)
C61 0.129(8) 0.124(8) 0.122(8) -0.002(6) 0.062(7) 0.043(7)
C62 0.115(8) 0.118(8) 0.141(10) 0.025(7) 0.080(8) 0.037(6)
C63 0.087(8) 0.204(15) 0.255(19) 0.107(14) 0.078(10) 0.076(9)
C64 0.078(7) 0.245(19) 0.27(2) 0.122(17) 0.040(11) 0.077(10)
C65 0.072(6) 0.235(18) 0.251(18) 0.118(15) 0.002(8) 0.028(9)
C66 0.061(5) 0.207(14) 0.185(12) 0.093(11) 0.002(6) 0.001(6)
C67 0.057(4) 0.167(10) 0.144(8) 0.051(8) 0.027(5) 0.032(6)
C68 0.066(5) 0.133(8) 0.097(6) 0.028(6) 0.013(4) 0.003(5)
C69 0.106(7) 0.098(7) 0.147(9) 0.031(7) 0.028(6) 0.003(6)
C74 0.112(8) 0.147(10) 0.105(7) 0.023(7) 0.030(6) 0.004(7)
C73 0.131(9) 0.103(7) 0.152(10) 0.032(7) 0.052(8) 0.009(7)
C72 0.27(2) 0.140(11) 0.202(18) 0.093(12) 0.004(16) 0.040(14)
C71 0.34(3) 0.164(14) 0.28(3) 0.080(16) -0.10(2) -0.03(2)
C70 0.40(3) 0.119(11) 0.199(16) 0.070(12) -0.142(19) 0.023(15)
C75 0.107(8) 0.158(11) 0.160(11) 0.002(9) 0.068(8) 0.010(7)
C76 0.185(14) 0.151(12) 0.170(13) 0.020(10) 0.067(11) -0.020(11)
C78 0.34(3) 0.162(14) 0.26(2) 0.077(15) -0.21(2) -0.020(16)
C81 0.131(8) 0.118(7) 0.111(7) 0.027(6) -0.017(6) -0.031(7)
C82 0.128(9) 0.208(15) 0.098(7) -0.007(8) -0.038(7) -0.028(9)
C83 0.263(19) 0.140(11) 0.097(8) 0.012(7) -0.012(10) -0.061(12)
C84 0.108(7) 0.147(9) 0.108(7) 0.036(7) -0.038(6) -0.046(7)
C85 0.080(5) 0.107(6) 0.107(6) -0.020(5) 0.012(4) 0.015(5)
C86 0.083(6) 0.136(9) 0.215(15) -0.002(10) 0.060(8) 0.006(6)
C87 0.123(9) 0.30(2) 0.174(13) -0.104(14) -0.053(9) 0.133(13)
C88 0.062(4) 0.100(6) 0.117(6) 0.010(5) 0.015(4) 0.019(4)

loop_
_atom_type_symbol
_atom_type_description
_atom_type_scat_dispersion_real
_atom_type_scat_dispersion_imag
_atom_type_scat_source
C C 0.0181 0.0091 'International Tables Vol C Tables 4.2.6.8 and 6.1.1.4'
H H 0.0000 0.0000 'International Tables Vol C Tables 4.2.6.8 and 6.1.1.4'
N N 0.0311 0.0180 'International Tables Vol C Tables 4.2.6.8 and 6.1.1.4'
Ni Ni -3.0029 0.5091 'International Tables Vol C Tables 4.2.6.8 and 6.1.1.4'
O O 0.0492 0.0322 'International Tables Vol C Tables 4.2.6.8 and 6.1.1.4'

loop_
_geom_angle_atom_site_label_1
_geom_angle_atom_site_label_2
_geom_angle_atom_site_label_3
_geom_angle
O1 Ni1 O4 175.0(3)
O1 Ni1 O5 88.5(2)
O1 Ni1 O6 92.0(3)
O2 Ni1 O1 87.9(2)
O2 Ni1 O3 98.2(3)
O2 Ni1 O4 89.7(3)
O2 Ni1 O5 173.3(3)
O2 Ni1 O6 87.7(4)
O3 Ni1 O1 86.8(2)
O3 Ni1 O4 89.2(2)
O3 Ni1 O5 87.4(2)
O3 Ni1 O6 174.0(4)
O4 Ni1 O5 94.3(2)
O4 Ni1 O6 92.3(3)
O6 Ni1 O5 86.7(4)
C13 O1 Ni1 126.3(5)
N3 O2 Ni1 118.3(5)
N2 O3 Ni1 118.6(5)
C26 O4 Ni1 124.8(6)
C39 O5 Ni1 123.8(5)
C39 O5 C42 109.9(7)
C42 O5 Ni1 124.7(6)
C26 N1 C27 117.2(10)
O3 N2 C20 112.1(6)
O3 N2 C21 105.6(8)
O3 N2 C25 111.8(6)
C21 N2 C20 106.6(8)
C25 N2 C20 111.4(8)
C25 N2 C21 109.1(8)
O2 N3 C14 111.4(10)
O2 N3 C18 106.1(10)
O2 N3 C19 115.3(7)
C14 N3 C18 108.4(9)
C14 N3 C19 109.8(8)
C19 N3 C18 105.3(13)
C13 N4 C9 121.5(6)
C1 C3 C2 109.3(11)
C1 C3 C4 111.9(10)
C4 C3 C2 109.8(17)
C4 C9 N4 119.8(5)
C4 C9 C8 120.0
C8 C9 N4 120.0(5)
C9 C4 C3 121.3(8)
C9 C4 C5 120.0
C5 C4 C3 118.6(8)
C6 C5 C4 120.0
C5 C6 C7 120.0
C8 C7 C6 120.0
C9 C8 C10 120.2(7)
C7 C8 C9 120.0
C7 C8 C10 119.8(7)
C11 C10 C8 109.4(12)
C12 C10 C8 111.9(15)
C12 C10 C11 115.4(17)
O1 C13 N4 119.5(7)
O1 C13 C14 125.5(8)
N4 C13 C14 114.7(8)
N3 C14 C15 111.0(10)
C13 C14 N3 110.3(7)
C13 C14 C15 103.4(10)
C14 C15 C16 103.1(14)
C17 C16 C15 109.8(10)
C18 C17 C16 114.0(16)
C17 C18 N3 107.9(18)
C20 C19 N3 108.5(9)
C19 C20 N2 108.8(7)
N2 C21 C22 111.5(9)
C21 C22 C23 108.3(13)
C24 C23 C22 109.9(9)
C23 C24 C25 110.8(10)
N2 C25 C24 111.4(8)
N2 C25 C26 113.2(8)
C26 C25 C24 107.4(8)
O4 C26 N1 120.4(12)
O4 C26 C25 124.9(8)
N1 C26 C25 114.0(11)
C32 C27 N1 121.8(7)
C32 C27 C28 120.0
C28 C27 N1 118.2(7)
C27 C32 C31 120.0
C27 C32 C33 121.1(10)
C31 C32 C33 118.7(10)
C30 C31 C32 120.0
C31 C30 C29 120.0
C28 C29 C30 120.0
C27 C28 C36 120.7(7)
C29 C28 C27 120.0
C29 C28 C36 119.2(7)
C34 C33 C32 109.4(13)
C35 C33 C32 110.6(11)
C35 C33 C34 106(2)
C28 C36 C37 112.7(18)
C38 C36 C28 114.0(13)
C38 C36 C37 108.3(14)
O5 C39 C40 108.0(14)
C39 C40 C41 92.1(19)
C42 C41 C40 104.5(18)
O5 C42 C41 107.0(13)
O7 Ni2 O11 96.3(2)
O7 Ni2 O12 85.6(2)
O8 Ni2 O7 90.2(2)
O8 Ni2 O10 86.8(2)
O8 Ni2 O11 89.4(3)
O8 Ni2 O12 172.1(3)
O9 Ni2 O7 89.0(2)
O9 Ni2 O8 98.3(3)
O9 Ni2 O10 88.8(2)
O9 Ni2 O11 170.7(2)
O9 Ni2 O12 88.4(2)
O10 Ni2 O7 176.0(3)
O10 Ni2 O11 86.4(2)
O10 Ni2 O12 97.7(2)
O12 Ni2 O11 84.4(2)
C68 O7 Ni2 125.6(7)
N7 O8 Ni2 115.5(5)
N6 O9 Ni2 118.6(5)
C55 O10 Ni2 124.9(5)
C81 O11 Ni2 122.2(6)
C84 O11 Ni2 125.8(6)
C84 O11 C81 109.7(7)
C85 O12 Ni2 123.5(6)
C85 O12 C88 109.2(6)
C88 O12 Ni2 122.8(5)
C55 N5 C51 122.0(8)
O9 N6 C56 110.6(6)
O9 N6 C60 104.4(7)
O9 N6 C61 112.8(8)
C56 N6 C60 108.2(8)
C61 N6 C56 111.7(8)
C61 N6 C60 108.7(8)
O8 N7 C62 111.7(8)
O8 N7 C63 103.2(9)
O8 N7 C67 112.9(10)
C62 N7 C63 107.7(12)
C67 N7 C62 111.7(9)
C67 N7 C63 109.2(9)
C68 N8 C69 122.2(9)
C44 C45 C43 112.3(12)
C44 C45 C46 112.3(9)
C46 C45 C43 113.4(12)
C46 C51 N5 118.9(5)
C46 C51 C50 120.0
C50 C51 N5 121.1(5)
C51 C46 C45 120.4(6)
C47 C46 C45 119.6(6)
C47 C46 C51 120.0
C48 C47 C46 120.0
C47 C48 C49 120.0
C50 C49 C48 120.0
C51 C50 C52 121.6(6)
C49 C50 C51 120.0
C49 C50 C52 118.4(6)
C50 C52 C53 110.2(11)
C54 C52 C50 106.6(12)
C54 C52 C53 111.4(12)
O10 C55 N5 120.0(8)
O10 C55 C56 123.9(8)
N5 C55 C56 115.4(8)
C55 C56 N6 110.8(7)
C55 C56 C57 110.2(7)
C57 C56 N6 110.7(8)
C58 C57 C56 110.5(9)
C59 C58 C57 109.8(9)
C60 C59 C58 111.9(11)
C59 C60 N6 111.8(8)
N6 C61 C62 113.0(9)
C61 C62 N7 111.6(10)
N7 C63 C64 110.0(15)
C65 C64 C63 111.3(14)
C64 C65 C66 110.6(10)
C65 C66 C67 112.3(15)
N7 C67 C66 111.3(10)
N7 C67 C68 112.7(7)
C68 C67 C66 107.6(11)
O7 C68 N8 119.4(9)
O7 C68 C67 125.1(9)
N8 C68 C67 115.3(8)
C74 C69 N8 121.3(7)
C74 C69 C70 120.0
C70 C69 N8 118.7(7)
C69 C74 C75 119.2(9)
C73 C74 C69 120.0
C73 C74 C75 120.6(8)
C74 C73 C72 120.0
C71 C72 C73 120.0
C72 C71 C70 120.0
C69 C70 C78 122.0(8)
C71 C70 C69 120.0
C71 C70 C78 117.9(8)
C74 C75 C76 113.8(11)
C74 C75 C77 112.2(12)
C77 C75 C76 114.4(15)
C70 C78 C79 106(2)
C70 C78 C80 111.3(18)
C80 C78 C79 106.4(16)
O11 C81 C82 102.9(10)
C81 C82 C83 102.7(10)
C84 C83 C82 101.1(13)
O11 C84 C83 106.9(9)
O12 C85 C86 107.3(9)
C87 C86 C85 104.0(10)
C86 C87 C88 114.3(11)
C87 C88 O12 102.3(10)

loop_
_geom_bond_atom_site_label_1
_geom_bond_atom_site_label_2
_geom_bond_distance
Ni1 O1 2.028(4)
Ni1 O2 1.987(6)
Ni1 O3 2.016(5)
Ni1 O4 2.037(5)
Ni1 O5 2.103(6)
Ni1 O6 2.097(7)
O1 C13 1.221(10)
O2 N3 1.368(13)
O3 N2 1.381(8)
O4 C26 1.276(14)
O5 C39 1.364(11)
O5 C42 1.406(11)
N1 C26 1.307(12)
N1 C27 1.488(13)
N2 C20 1.541(11)
N2 C21 1.514(15)
N2 C25 1.458(11)
N3 C14 1.523(13)
N3 C18 1.555(12)
N3 C19 1.537(15)
N4 C9 1.398(8)
N4 C13 1.355(10)
C1 C3 1.489(17)
C2 C3 1.56(2)
C3 C4 1.528(15)
C9 C4 1.3900
C9 C8 1.3900
C4 C5 1.3900
C5 C6 1.3900
C6 C7 1.3900
C7 C8 1.3900
C8 C10 1.512(14)
C10 C11 1.460(18)
C10 C12 1.38(3)
C13 C14 1.508(12)
C14 C15 1.586(18)
C15 C16 1.65(2)
C16 C17 1.49(3)
C17 C18 1.49(4)
C19 C20 1.498(12)
C21 C22 1.50(2)
C22 C23 1.591(18)
C23 C24 1.442(17)
C24 C25 1.548(15)
C25 C26 1.542(17)
C27 C32 1.3900
C27 C28 1.3900
C32 C31 1.3900
C32 C33 1.594(14)
C31 C30 1.3900
C30 C29 1.3900
C29 C28 1.3900
C28 C36 1.52(2)
C33 C34 1.483(13)
C33 C35 1.41(2)
C36 C37 1.534(17)
C36 C38 1.48(3)
C39 C40 1.56(3)
C40 C41 1.68(4)
C41 C42 1.498(13)
Ni2 O7 2.071(5)
Ni2 O8 2.002(5)
Ni2 O9 1.969(6)
Ni2 O10 2.023(5)
Ni2 O11 2.099(5)
Ni2 O12 2.097(5)
O7 C68 1.188(10)
O8 N7 1.402(11)
O9 N6 1.382(9)
O10 C55 1.217(10)
O11 C81 1.456(12)
O11 C84 1.400(13)
O12 C85 1.426(10)
O12 C88 1.456(11)
N5 C51 1.447(9)
N5 C55 1.296(11)
N6 C56 1.533(11)
N6 C60 1.577(13)
N6 C61 1.466(13)
N7 C62 1.486(17)
N7 C63 1.537(14)
N7 C67 1.488(16)
N8 C68 1.356(12)
N8 C69 1.405(11)
C43 C45 1.645(18)
C44 C45 1.486(18)
C45 C46 1.516(13)
C51 C46 1.3900
C51 C50 1.3900
C46 C47 1.3900
C47 C48 1.3900
C48 C49 1.3900
C49 C50 1.3900
C50 C52 1.481(11)
C52 C53 1.60(2)
C52 C54 1.44(2)
C55 C56 1.520(12)
C56 C57 1.525(14)
C57 C58 1.513(15)
C58 C59 1.492(17)
C59 C60 1.432(18)
C61 C62 1.486(16)
C63 C64 1.56(3)
C64 C65 1.50(2)
C65 C66 1.505(17)
C66 C67 1.512(19)
C67 C68 1.507(13)
C69 C74 1.3900
C69 C70 1.3900
C74 C73 1.3900
C74 C75 1.412(16)
C73 C72 1.3900
C72 C71 1.3900
C71 C70 1.3900
C70 C78 1.53(2)
C75 C76 1.543(18)
C75 C77 1.483(12)
C78 C79 1.91(4)
C78 C80 1.76(4)
C81 C82 1.463(16)
C82 C83 1.53(2)
C83 C84 1.415(16)
C85 C86 1.478(16)
C86 C87 1.36(2)
C87 C88 1.457(14)

loop_
_smtbx_masks_void_nr
_smtbx_masks_void_average_x
_smtbx_masks_void_average_y
_smtbx_masks_void_average_z
_smtbx_masks_void_volume
_smtbx_masks_void_count_electrons
1 -0.185 -0.007 0.707 640.2 229.1
2 -0.416 0.493 0.293 640.2 229.4
